data_4032559
loop_
_publ_author_name
'Kumar, Pradeep'
'Aggarwal, Trapti'
'Verma, Akhilesh K.'

_publ_section_title
;
 Chemoselective Azidation of o-Alkynylaldehydes over [3 + 2] Cycloaddition
 and Subsequent Staudinger Reaction: Access to
 Benzonaphthyridines/Naphthyridines.
;
_journal_issue 12
_journal_name_full 'The Journal of organic chemistry'
_journal_page_first 6388
_journal_page_last 6397
_journal_paper_doi 10.1021/acs.joc.7b01016
_journal_volume 82
_journal_year 2017
_chemical_formula_moiety 'C19 H14 N4 O'
_chemical_formula_sum 'C19 H14 N4 O'
_chemical_formula_weight 314.34
_chemical_name_systematic
; 
 ? 
;
_space_group_IT_number 14
_symmetry_cell_setting monoclinic
_symmetry_space_group_name_Hall '-P 2yn'
_symmetry_space_group_name_H-M 'P 1 21/n 1'
_atom_sites_solution_hydrogens geom
_atom_sites_solution_primary direct
_atom_sites_solution_secondary difmap
_audit_creation_method SHELXL-97
_cell_angle_alpha 90.000(12)
_cell_angle_beta 92.26
_cell_angle_gamma 90.00
_cell_formula_units_Z 4
_cell_length_a 15.3912(6)
_cell_length_b 5.576(3)
_cell_length_c 18.214
_cell_measurement_reflns_used 718
_cell_measurement_temperature 298(2)
_cell_measurement_theta_max 19.2350
_cell_measurement_theta_min 3.6390
_cell_volume 1561.9(8)
_computing_structure_refinement 'SHELXL-97 (Sheldrick, 1997)'
_computing_structure_solution 'SHELXS-97 (Sheldrick, 1990)'
_diffrn_ambient_temperature 298(2)
_diffrn_measured_fraction_theta_full 0.998
_diffrn_measured_fraction_theta_max 0.998
_diffrn_measurement_device_type 'xcalibur sapphire3'
_diffrn_radiation_monochromator graphite
_diffrn_radiation_source 'fine-focus sealed tube'
_diffrn_radiation_type MoK\a
_diffrn_radiation_wavelength 0.71073
_diffrn_reflns_av_R_equivalents 0.0766
_diffrn_reflns_av_sigmaI/netI 0.1360
_diffrn_reflns_limit_h_max 18
_diffrn_reflns_limit_h_min -18
_diffrn_reflns_limit_k_max 6
_diffrn_reflns_limit_k_min -6
_diffrn_reflns_limit_l_max 20
_diffrn_reflns_limit_l_min -21
_diffrn_reflns_number 9740
_diffrn_reflns_theta_full 25.00
_diffrn_reflns_theta_max 25.00
_diffrn_reflns_theta_min 3.40
_exptl_absorpt_coefficient_mu 0.087
_exptl_absorpt_correction_T_max 0.9829
_exptl_absorpt_correction_T_min 0.9795
_exptl_crystal_colour yellow
_exptl_crystal_density_diffrn 1.337
_exptl_crystal_density_method 'not measured'
_exptl_crystal_description block
_exptl_crystal_F_000 656
_exptl_crystal_size_max 0.24
_exptl_crystal_size_mid 0.22
_exptl_crystal_size_min 0.20
_refine_diff_density_max 0.156
_refine_diff_density_min -0.167
_refine_diff_density_rms 0.038
_refine_ls_extinction_method none
_refine_ls_goodness_of_fit_ref 0.916
_refine_ls_hydrogen_treatment mixed
_refine_ls_matrix_type full
_refine_ls_number_parameters 217
_refine_ls_number_reflns 2762
_refine_ls_number_restraints 0
_refine_ls_restrained_S_all 0.916
_refine_ls_R_factor_all 0.2081
_refine_ls_R_factor_gt 0.0774
_refine_ls_shift/su_max 0.000
_refine_ls_shift/su_mean 0.000
_refine_ls_structure_factor_coef Fsqd
_refine_ls_weighting_details 'calc w=1/[\s^2^(Fo^2^)+(0.0557P)^2^+0.0000P] where P=(Fo^2^+2Fc^2^)/3'
_refine_ls_weighting_scheme calc
_refine_ls_wR_factor_gt 0.1377
_refine_ls_wR_factor_ref 0.1911
_reflns_number_gt 1113
_reflns_number_total 2762
_reflns_threshold_expression >2sigma(I)
_cod_data_source_file jo7b01016_si_002.cif
_cod_data_source_block shelx
_cod_depositor_comments 'Adding full bibliography for 4032559.cif.'
_cod_original_cell_volume 1561.8(8)
_cod_original_sg_symbol_H-M 'P 21/n'
_cod_database_code 4032559

loop_
_symmetry_equiv_pos_as_xyz
'x, y, z'
'-x+1/2, y+1/2, -z+1/2'
'-x, -y, -z'
'x-1/2, -y-1/2, z-1/2'

loop_
_atom_site_label
_atom_site_type_symbol
_atom_site_fract_x
_atom_site_fract_y
_atom_site_fract_z
_atom_site_U_iso_or_equiv
_atom_site_adp_type
_atom_site_occupancy
_atom_site_symmetry_multiplicity
_atom_site_calc_flag
_atom_site_refinement_flags
O1 O 0.43831(18) 0.2229(5) 0.84521(18) 0.0626(10) Uani 1 1 d .
N1 N 0.5653(2) -0.1654(6) 0.6904(3) 0.0612(12) Uani 1 1 d .
C5 C 0.6731(3) 0.1567(7) 0.6832(3) 0.0544(13) Uani 1 1 d .
C8 C 0.5690(3) 0.1613(8) 0.7772(3) 0.0531(13) Uani 1 1 d .
N3 N 0.5632(3) 0.2304(8) 0.9682(3) 0.0717(13) Uani 1 1 d .
C16 C 0.1469(3) -0.1190(8) 0.8885(3) 0.0609(14) Uani 1 1 d .
C13 C 0.3194(3) -0.0422(7) 0.8463(3) 0.0527(13) Uani 1 1 d .
N2 N 0.5722(3) 0.1274(7) 0.9083(3) 0.0723(14) Uani 1 1 d .
C9 C 0.5329(3) -0.0537(7) 0.7472(3) 0.0538(13) Uani 1 1 d .
C7 C 0.6373(3) 0.2654(7) 0.7447(3) 0.0603(15) Uani 1 1 d .
H7 H 0.6604 0.4084 0.7632 0.072 Uiso 1 1 calc R
C12 C 0.4079(3) 0.0009(8) 0.8222(3) 0.0555(13) Uani 1 1 d .
C3 C 0.6676(3) -0.1732(8) 0.5962(3) 0.0673(16) Uani 1 1 d .
H3 H 0.6430 -0.3164 0.5794 0.081 Uiso 1 1 calc R
C4 C 0.6344(3) -0.0615(8) 0.6582(3) 0.0575(14) Uani 1 1 d .
C11 C 0.4543(3) -0.1399(7) 0.7788(3) 0.0564(14) Uani 1 1 d .
H11 H 0.4355 -0.2956 0.7689 0.068 Uiso 1 1 calc R
C15 C 0.1888(3) -0.2796(8) 0.8448(3) 0.0713(15) Uani 1 1 d .
H15 H 0.1591 -0.4164 0.8287 0.086 Uiso 1 1 calc R
C10 C 0.5298(3) 0.2564(7) 0.8450(3) 0.0620(15) Uani 1 1 d .
H10 H 0.5427 0.4280 0.8493 0.074 Uiso 1 1 calc R
C6 C 0.7433(3) 0.2517(8) 0.6456(3) 0.0657(15) Uani 1 1 d .
H6 H 0.7692 0.3938 0.6618 0.079 Uiso 1 1 calc R
C14 C 0.2729(3) -0.2453(8) 0.8240(3) 0.0654(14) Uani 1 1 d .
H14 H 0.2989 -0.3591 0.7947 0.078 Uiso 1 1 calc R
C18 C 0.2780(3) 0.1184(8) 0.8912(3) 0.0706(16) Uani 1 1 d .
H18 H 0.3076 0.2540 0.9084 0.085 Uiso 1 1 calc R
C1 C 0.7739(3) 0.1376(9) 0.5853(3) 0.0701(15) Uani 1 1 d .
H1 H 0.8206 0.2022 0.5610 0.084 Uiso 1 1 calc R
C2 C 0.7353(3) -0.0759(9) 0.5600(3) 0.0714(16) Uani 1 1 d .
H2 H 0.7557 -0.1515 0.5185 0.086 Uiso 1 1 calc R
C19 C 0.0545(3) -0.1574(9) 0.9108(3) 0.0862(18) Uani 1 1 d .
H19A H 0.0371 -0.0263 0.9410 0.129 Uiso 1 1 calc R
H19B H 0.0509 -0.3046 0.9378 0.129 Uiso 1 1 calc R
H19C H 0.0168 -0.1659 0.8676 0.129 Uiso 1 1 calc R
C17 C 0.1940(3) 0.0797(8) 0.9106(3) 0.0717(15) Uani 1 1 d .
H17 H 0.1677 0.1929 0.9399 0.086 Uiso 1 1 calc R
N4 N 0.5607(4) 0.3095(10) 1.0253(3) 0.118(2) Uani 1 1 d .

loop_
_atom_site_aniso_label
_atom_site_aniso_U_11
_atom_site_aniso_U_22
_atom_site_aniso_U_33
_atom_site_aniso_U_23
_atom_site_aniso_U_13
_atom_site_aniso_U_12
O1 0.064(2) 0.0511(19) 0.071(3) -0.0133(17) -0.0148(18) 0.0026(14)
N1 0.059(2) 0.049(2) 0.075(4) -0.005(2) -0.003(2) 0.0025(19)
C5 0.059(3) 0.047(3) 0.056(4) 0.006(3) -0.015(3) 0.000(2)
C8 0.056(3) 0.049(3) 0.054(4) 0.001(3) -0.008(3) 0.001(2)
N3 0.067(3) 0.080(3) 0.068(4) 0.014(3) -0.003(3) 0.004(2)
C16 0.061(3) 0.071(3) 0.050(4) -0.001(3) -0.012(3) -0.005(3)
C13 0.059(3) 0.046(3) 0.052(4) -0.001(2) -0.011(3) 0.006(2)
N2 0.083(3) 0.070(3) 0.062(4) -0.008(3) -0.018(3) 0.004(2)
C9 0.057(3) 0.039(3) 0.064(4) 0.001(3) -0.015(3) 0.002(2)
C7 0.070(3) 0.047(3) 0.062(4) -0.008(3) -0.024(3) 0.000(2)
C12 0.059(3) 0.045(3) 0.061(4) 0.000(3) -0.018(3) 0.005(2)
C3 0.060(3) 0.064(3) 0.077(5) -0.006(3) -0.009(3) 0.004(3)
C4 0.056(3) 0.051(3) 0.065(4) 0.000(3) -0.006(3) 0.010(2)
C11 0.066(3) 0.037(3) 0.066(4) 0.001(3) -0.008(3) 0.000(2)
C15 0.069(3) 0.075(3) 0.069(5) -0.019(3) -0.007(3) -0.009(3)
C10 0.062(3) 0.051(3) 0.071(4) 0.004(3) -0.023(3) -0.001(2)
C6 0.074(4) 0.051(3) 0.070(5) 0.010(3) -0.012(3) -0.007(2)
C14 0.072(3) 0.062(3) 0.062(4) -0.017(3) -0.004(3) 0.003(2)
C18 0.068(3) 0.060(3) 0.083(5) -0.018(3) -0.005(3) -0.001(3)
C1 0.069(3) 0.072(4) 0.069(5) 0.012(3) -0.006(3) 0.000(3)
C2 0.070(3) 0.075(4) 0.068(4) -0.008(3) -0.017(3) 0.012(3)
C19 0.067(3) 0.104(4) 0.086(5) -0.014(4) -0.005(3) -0.002(3)
C17 0.073(3) 0.079(4) 0.063(4) -0.016(3) -0.001(3) 0.009(3)
N4 0.154(5) 0.146(5) 0.053(4) 0.004(4) -0.003(4) 0.038(4)

loop_
_atom_type_symbol
_atom_type_description
_atom_type_scat_dispersion_real
_atom_type_scat_dispersion_imag
_atom_type_scat_source
C C 0.0033 0.0000 'International Tables Vol C Tables 4.2.6.8 and 6.1.1.4'
H H 0.0000 0.0000 'International Tables Vol C Tables 4.2.6.8 and 6.1.1.4'
N N 0.0061 0.0000 'International Tables Vol C Tables 4.2.6.8 and 6.1.1.4'
O O 0.0106 0.0000 'International Tables Vol C Tables 4.2.6.8 and 6.1.1.4'

loop_
_geom_angle_atom_site_label_1
_geom_angle_atom_site_label_2
_geom_angle_atom_site_label_3
_geom_angle
C12 O1 C10 116.2(3)
C9 N1 C4 117.5(4)
C6 C5 C7 124.0(5)
C6 C5 C4 119.1(5)
C7 C5 C4 116.9(5)
C7 C8 C9 119.4(5)
C7 C8 C10 123.6(4)
C9 C8 C10 116.9(4)
N4 N3 N2 173.5(6)
C15 C16 C17 116.1(5)
C15 C16 C19 122.0(4)
C17 C16 C19 121.8(5)
C18 C13 C14 117.0(5)
C18 C13 C12 121.7(4)
C14 C13 C12 121.3(4)
N3 N2 C10 113.3(4)
N1 C9 C8 123.0(5)
N1 C9 C11 120.2(4)
C8 C9 C11 116.7(5)
C8 C7 C5 119.9(4)
C8 C7 H7 120.1
C5 C7 H7 120.1
C11 C12 O1 121.4(4)
C11 C12 C13 127.1(4)
O1 C12 C13 111.3(4)
C2 C3 C4 121.4(5)
C2 C3 H3 119.3
C4 C3 H3 119.3
N1 C4 C3 118.2(4)
N1 C4 C5 123.4(5)
C3 C4 C5 118.4(5)
C12 C11 C9 121.0(4)
C12 C11 H11 119.5
C9 C11 H11 119.5
C14 C15 C16 122.4(4)
C14 C15 H15 118.8
C16 C15 H15 118.8
O1 C10 N2 109.8(4)
O1 C10 C8 112.9(4)
N2 C10 C8 106.9(4)
O1 C10 H10 109.1
N2 C10 H10 109.1
C8 C10 H10 109.1
C1 C6 C5 120.8(5)
C1 C6 H6 119.6
C5 C6 H6 119.6
C15 C14 C13 120.8(5)
C15 C14 H14 119.6
C13 C14 H14 119.6
C17 C18 C13 120.7(4)
C17 C18 H18 119.6
C13 C18 H18 119.6
C6 C1 C2 120.2(5)
C6 C1 H1 119.9
C2 C1 H1 119.9
C3 C2 C1 120.0(5)
C3 C2 H2 120.0
C1 C2 H2 120.0
C16 C19 H19A 109.5
C16 C19 H19B 109.5
H19A C19 H19B 109.5
C16 C19 H19C 109.5
H19A C19 H19C 109.5
H19B C19 H19C 109.5
C18 C17 C16 122.9(5)
C18 C17 H17 118.5
C16 C17 H17 118.5

loop_
_geom_bond_atom_site_label_1
_geom_bond_atom_site_label_2
_geom_bond_distance
O1 C12 1.383(5)
O1 C10 1.420(5)
N1 C9 1.321(6)
N1 C4 1.363(6)
C5 C6 1.405(6)
C5 C7 1.405(6)
C5 C4 1.422(6)
C8 C7 1.357(6)
C8 C9 1.421(5)
C8 C10 1.492(6)
N3 N4 1.132(6)
N3 N2 1.245(6)
C16 C15 1.376(6)
C16 C17 1.375(6)
C16 C19 1.509(6)
C13 C18 1.385(6)
C13 C14 1.392(5)
C13 C12 1.466(6)
N2 C10 1.489(6)
C9 C11 1.443(6)
C7 H7 0.9300
C12 C11 1.340(6)
C3 C2 1.368(6)
C3 C4 1.403(6)
C3 H3 0.9300
C11 H11 0.9300
C15 C14 1.376(6)
C15 H15 0.9300
C10 H10 0.9800
C6 C1 1.369(7)
C6 H6 0.9300
C14 H14 0.9300
C18 C17 1.371(6)
C18 H18 0.9300
C1 C2 1.401(6)
C1 H1 0.9300
C2 H2 0.9300
C19 H19A 0.9600
C19 H19B 0.9600
C19 H19C 0.9600
C17 H17 0.9300

loop_
_geom_torsion_atom_site_label_1
_geom_torsion_atom_site_label_2
_geom_torsion_atom_site_label_3
_geom_torsion_atom_site_label_4
_geom_torsion
N4 N3 N2 C10 -169(6)
C4 N1 C9 C8 -2.7(6)
C4 N1 C9 C11 173.3(4)
C7 C8 C9 N1 3.2(7)
C10 C8 C9 N1 -175.3(4)
C7 C8 C9 C11 -172.9(4)
C10 C8 C9 C11 8.6(6)
C9 C8 C7 C5 -1.7(6)
C10 C8 C7 C5 176.7(4)
C6 C5 C7 C8 179.4(4)
C4 C5 C7 C8 0.0(6)
C10 O1 C12 C11 -22.8(6)
C10 O1 C12 C13 161.7(4)
C18 C13 C12 C11 -179.7(5)
C14 C13 C12 C11 -0.8(7)
C18 C13 C12 O1 -4.6(6)
C14 C13 C12 O1 174.3(4)
C9 N1 C4 C3 -177.7(4)
C9 N1 C4 C5 0.9(6)
C2 C3 C4 N1 178.3(4)
C2 C3 C4 C5 -0.3(7)
C6 C5 C4 N1 -179.0(4)
C7 C5 C4 N1 0.4(6)
C6 C5 C4 C3 -0.4(6)
C7 C5 C4 C3 179.0(4)
O1 C12 C11 C9 -7.5(7)
C13 C12 C11 C9 167.1(4)
N1 C9 C11 C12 -162.1(4)
C8 C9 C11 C12 14.2(6)
C17 C16 C15 C14 0.0(8)
C19 C16 C15 C14 179.7(4)
C12 O1 C10 N2 -75.4(5)
C12 O1 C10 C8 43.8(5)
N3 N2 C10 O1 -75.2(5)
N3 N2 C10 C8 162.0(4)
C7 C8 C10 O1 144.9(4)
C9 C8 C10 O1 -36.7(5)
C7 C8 C10 N2 -94.3(5)
C9 C8 C10 N2 84.1(5)
C7 C5 C6 C1 -179.0(4)
C4 C5 C6 C1 0.4(7)
C16 C15 C14 C13 -0.5(8)
C18 C13 C14 C15 1.4(7)
C12 C13 C14 C15 -177.6(4)
C14 C13 C18 C17 -1.8(7)
C12 C13 C18 C17 177.2(4)
C5 C6 C1 C2 0.3(7)
C4 C3 C2 C1 1.1(7)
C6 C1 C2 C3 -1.0(7)
C13 C18 C17 C16 1.4(8)
C15 C16 C17 C18 -0.5(8)
C19 C16 C17 C18 179.9(5)
